data_7029737
loop_
_publ_author_name
'Mol\<canov, Kre\<simir'
'Juri\'c, Marijana'
'Koji\'c-Prodi\'c, Biserka'

_publ_section_title
;
 A novel type of coordination mode of chloranilic acid leading to the
 formation of polymeric coordination ribbon in the series of mixed-ligand
 copper(ii) complexes with 1,10-phenanthroline.
;
_journal_issue 19
_journal_name_full 'Dalton transactions (Cambridge, England : 2003)'
_journal_page_first 7208
_journal_page_last 7218
_journal_paper_doi 10.1039/c3dt53332h
_journal_volume 43
_journal_year 2014
_chemical_absolute_configuration unk
_chemical_formula_moiety 'C18 H8 Cl2 Cu1 N2 O4'
_chemical_formula_sum 'C18 H8 Cl2 Cu N2 O4'
_chemical_formula_weight 450.72
_space_group_IT_number 19
_symmetry_cell_setting orthorhombic
_symmetry_space_group_name_Hall 'P 2ac 2ab'
_symmetry_space_group_name_H-M 'P 21 21 21'
_audit_creation_date 2013-03-07T10:43:16-00:00
_audit_creation_method 'WinGX routine CIF_UPDATE'
_cell_angle_alpha 90
_cell_angle_beta 90
_cell_angle_gamma 90
_cell_formula_units_Z 4
_cell_length_a 7.44480(10)
_cell_length_b 13.1466(2)
_cell_length_c 16.0004(3)
_cell_measurement_reflns_used 3771
_cell_measurement_temperature 293(2)
_cell_measurement_theta_max 75.5502
_cell_measurement_theta_min 3.359
_cell_volume 1566.02(4)
_computing_cell_refinement
;
        CrysAlisPro, Agilent Technologies,
        Version 1.171.35.21 (release 20-01-2012 CrysAlis171 .NET)
        (compiled Jan 23 2012,18:06:46)
;
_computing_data_collection
;
        CrysAlisPro, Agilent Technologies,
        Version 1.171.35.21 (release 20-01-2012 CrysAlis171 .NET)
        (compiled Jan 23 2012,18:06:46)
;
_computing_data_reduction
;
        CrysAlisPro, Agilent Technologies,
        Version 1.171.35.21 (release 20-01-2012 CrysAlis171 .NET)
        (compiled Jan 23 2012,18:06:46)
;
_computing_molecular_graphics 'Ortep-3 for Windows (Farrugia, 1997)'
_computing_publication_material 'WinGX publication routines (Farrugia, 1999)'
_computing_structure_refinement 'SHELXL-97 (Sheldrick, 1997)'
_computing_structure_solution 'SHELXS-86 (Sheldrick, 1986)'
_diffrn_ambient_temperature 293(2)
_diffrn_measured_fraction_theta_full 0.985
_diffrn_measured_fraction_theta_max 0.986
_diffrn_measurement_device_type 'Xcalibur, Ruby, Nova'
_diffrn_measurement_method 'CCD, \w scans'
_diffrn_radiation_probe x-ray
_diffrn_radiation_type CuK\a
_diffrn_radiation_wavelength 1.54184
_diffrn_reflns_av_R_equivalents 0.0211
_diffrn_reflns_limit_h_max 6
_diffrn_reflns_limit_h_min -9
_diffrn_reflns_limit_k_max 16
_diffrn_reflns_limit_k_min -9
_diffrn_reflns_limit_l_max 17
_diffrn_reflns_limit_l_min -19
_diffrn_reflns_number 4842
_diffrn_reflns_theta_full 75.74
_diffrn_reflns_theta_max 75.74
_diffrn_reflns_theta_min 4.35
_exptl_absorpt_coefficient_mu 5.399
_exptl_absorpt_correction_T_max 1
_exptl_absorpt_correction_T_min 0.41844
_exptl_absorpt_correction_type multi-scan
_exptl_crystal_colour black
_exptl_crystal_density_diffrn 1.912
_exptl_crystal_density_method 'not measured'
_exptl_crystal_description prism
_exptl_crystal_F_000 900
_exptl_crystal_size_max 0.25
_exptl_crystal_size_mid 0.12
_exptl_crystal_size_min 0.07
_refine_diff_density_max 0.403
_refine_diff_density_min -0.392
_refine_ls_abs_structure_details 'Flack H D (1983), Acta Cryst. A39, 876-881'
_refine_ls_abs_structure_Flack 0.252(17)
_refine_ls_extinction_method none
_refine_ls_goodness_of_fit_ref 1.057
_refine_ls_hydrogen_treatment constr
_refine_ls_matrix_type full
_refine_ls_number_parameters 245
_refine_ls_number_reflns 2853
_refine_ls_number_restraints 0
_refine_ls_restrained_S_all 1.057
_refine_ls_R_factor_gt 0.0303
_refine_ls_shift/su_max 0.001
_refine_ls_structure_factor_coef Fsqd
_refine_ls_weighting_details 'calc w=1/[\s^2^(Fo^2^)+(0.0562P)^2^+0.0381P] where P=(Fo^2^+2Fc^2^)/3'
_refine_ls_weighting_scheme calc
_refine_ls_wR_factor_ref 0.0807
_reflns_number_gt 2771
_reflns_number_total 2853
_reflns_threshold_expression >2sigma(I)
_cod_data_source_file c3dt53332h1.cif
_cod_data_source_block cu-h2ca-53-2
_cod_depositor_comments
;Adding full bibliography for
 ./tmp-cod-update-bibliographies-12899/cifs/7029737.cif.
;
_cod_database_code 7029737

loop_
_symmetry_equiv_pos_as_xyz
'x, y, z'
'-x+1/2, -y, z+1/2'
'x+1/2, -y+1/2, -z'
'-x, y+1/2, -z+1/2'

loop_
_atom_site_label
_atom_site_type_symbol
_atom_site_fract_x
_atom_site_fract_y
_atom_site_fract_z
_atom_site_U_iso_or_equiv
_atom_site_adp_type
_atom_site_occupancy
_atom_site_calc_flag
_atom_site_refinement_flags
Cu1 Cu 0.23780(5) 0.77696(2) 0.23972(2) 0.03348(11) Uani 1 d .
Cl1 Cl 0.26637(11) 0.41093(4) 0.18101(4) 0.04523(16) Uani 1 d .
Cl2 Cl 0.52835(13) 0.66018(5) 0.49852(5) 0.05166(19) Uani 1 d .
N1 N 0.2105(3) 0.92357(14) 0.26858(13) 0.0310(4) Uani 1 d .
O2 O 0.2517(3) 0.63443(11) 0.21132(11) 0.0375(4) Uani 1 d .
C12 C 0.0766(3) 0.91835(17) 0.13397(16) 0.0311(4) Uani 1 d .
O1 O 0.3474(3) 0.73692(13) 0.34352(12) 0.0388(4) Uani 1 d .
C11 C 0.1434(3) 0.97638(17) 0.20255(16) 0.0308(5) Uani 1 d .
C4 C 0.4294(3) 0.42326(17) 0.33302(16) 0.0332(5) Uani 1 d .
C13 C -0.0022(3) 0.96659(19) 0.06441(16) 0.0328(5) Uani 1 d .
N2 N 0.0965(3) 0.81575(14) 0.13899(14) 0.0315(4) Uani 1 d .
C1 C 0.3790(3) 0.64085(17) 0.34662(17) 0.0318(5) Uani 1 d .
C10 C 0.1394(3) 1.08262(17) 0.19998(18) 0.0338(5) Uani 1 d .
C3 C 0.3393(3) 0.47720(18) 0.26901(17) 0.0336(5) Uani 1 d .
O3 O 0.4669(3) 0.33190(13) 0.33075(14) 0.0453(5) Uani 1 d .
C5 C 0.4900(3) 0.48411(19) 0.41209(17) 0.0337(5) Uani 1 d .
C17 C 0.0670(4) 1.13041(18) 0.12644(18) 0.0394(6) Uani 1 d .
H17 H 0.069 1.201 0.1225 0.047 Uiso 1 calc R
C8 C 0.2657(4) 1.0805(2) 0.33712(19) 0.0445(6) Uani 1 d .
H8 H 0.3052 1.1146 0.3846 0.053 Uiso 1 calc R
C2 C 0.3196(3) 0.58140(17) 0.27085(16) 0.0316(4) Uani 1 d .
C14 C -0.0706(4) 0.9037(2) 0.00133(17) 0.0388(5) Uani 1 d .
H14 H -0.13 0.9319 -0.0442 0.047 Uiso 1 calc R
C18 C -0.0032(4) 1.0763(2) 0.06337(18) 0.0397(6) Uani 1 d .
H18 H -0.0535 1.1102 0.018 0.048 Uiso 1 calc R
C6 C 0.4596(4) 0.59160(19) 0.41162(17) 0.0341(5) Uani 1 d .
C15 C -0.0497(4) 0.8006(2) 0.00708(18) 0.0391(5) Uani 1 d .
H15 H -0.092 0.7586 -0.0354 0.047 Uiso 1 calc R
C16 C 0.0356(4) 0.75837(17) 0.07715(17) 0.0357(5) Uani 1 d .
H16 H 0.0499 0.6882 0.0802 0.043 Uiso 1 calc R
C7 C 0.2670(4) 0.9734(2) 0.33492(17) 0.0396(5) Uani 1 d .
H7 H 0.3085 0.9373 0.381 0.047 Uiso 1 calc R
C9 C 0.2069(4) 1.13411(19) 0.2698(2) 0.0424(6) Uani 1 d .
H9 H 0.2114 1.2048 0.2702 0.051 Uiso 1 calc R
O4 O 0.5620(3) 0.43738(15) 0.46841(14) 0.0483(5) Uani 1 d .

loop_
_atom_site_aniso_label
_atom_site_aniso_U_11
_atom_site_aniso_U_22
_atom_site_aniso_U_33
_atom_site_aniso_U_23
_atom_site_aniso_U_13
_atom_site_aniso_U_12
Cu1 0.04263(18) 0.02220(16) 0.03560(18) 0.00351(12) -0.00425(16) 0.00259(14)
Cl1 0.0624(4) 0.0316(3) 0.0417(3) -0.0039(2) -0.0055(3) -0.0045(3)
Cl2 0.0759(5) 0.0396(3) 0.0394(3) -0.0074(3) -0.0124(4) 0.0110(3)
N1 0.0338(8) 0.0253(8) 0.0339(9) -0.0013(7) 0.0011(8) 0.0021(7)
O2 0.0510(9) 0.0240(6) 0.0375(8) 0.0025(6) -0.0065(9) 0.0023(8)
C12 0.0307(9) 0.0276(9) 0.0350(12) 0.0018(9) 0.0012(9) 0.0027(8)
O1 0.0545(10) 0.0247(7) 0.0373(9) 0.0036(7) -0.0062(9) 0.0035(7)
C11 0.0308(10) 0.0273(10) 0.0344(11) 0.0021(9) 0.0015(9) 0.0029(9)
C4 0.0379(11) 0.0234(9) 0.0384(12) 0.0042(9) 0.0079(10) 0.0000(9)
C13 0.0334(10) 0.0321(11) 0.0328(11) 0.0032(9) 0.0029(10) 0.0026(9)
N2 0.0352(9) 0.0251(8) 0.0343(10) 0.0013(8) -0.0020(9) -0.0004(8)
C1 0.0349(10) 0.0262(10) 0.0343(12) -0.0001(9) 0.0030(10) 0.0001(9)
C10 0.0332(10) 0.0254(9) 0.0428(13) -0.0013(9) 0.0045(11) 0.0023(9)
C3 0.0399(11) 0.0269(10) 0.0339(11) -0.0008(9) -0.0005(11) -0.0003(9)
O3 0.0625(12) 0.0243(8) 0.0492(10) 0.0038(7) -0.0028(10) 0.0051(8)
C5 0.0347(10) 0.0322(11) 0.0343(11) 0.0061(9) 0.0046(10) 0.0038(9)
C17 0.0473(13) 0.0246(10) 0.0465(14) 0.0067(10) 0.0051(12) 0.0044(10)
C8 0.0453(13) 0.0411(12) 0.0472(13) -0.0140(11) -0.0085(14) 0.0043(13)
C2 0.0344(9) 0.0282(10) 0.0324(11) 0.0041(9) -0.0004(10) -0.0006(9)
C14 0.0394(11) 0.0454(13) 0.0316(11) 0.0052(11) -0.0014(11) 0.0024(11)
C18 0.0441(12) 0.0338(12) 0.0412(13) 0.0097(11) 0.0018(12) 0.0058(11)
C6 0.0393(11) 0.0305(10) 0.0325(11) -0.0014(9) 0.0001(11) 0.0022(10)
C15 0.0406(11) 0.0394(12) 0.0374(12) -0.0074(10) -0.0012(12) -0.0009(10)
C16 0.0391(10) 0.0272(10) 0.0407(13) -0.0024(9) -0.0009(11) -0.0014(9)
C7 0.0418(12) 0.0396(11) 0.0373(11) -0.0013(10) -0.0054(12) 0.0037(11)
C9 0.0421(12) 0.0299(10) 0.0552(15) -0.0066(10) -0.0004(13) 0.0028(9)
O4 0.0642(12) 0.0346(9) 0.0461(10) 0.0087(8) -0.0100(11) 0.0098(9)

loop_
_atom_type_symbol
_atom_type_description
_atom_type_scat_dispersion_real
_atom_type_scat_dispersion_imag
_atom_type_scat_source
C C 0.018 0.009 'International Tables Vol C Tables 4.2.6.8 and 6.1.1.4'
H H 0 0 'International Tables Vol C Tables 4.2.6.8 and 6.1.1.4'
Cl Cl 0.364 0.702 'International Tables Vol C Tables 4.2.6.8 and 6.1.1.4'
Cu Cu -1.965 0.589 'International Tables Vol C Tables 4.2.6.8 and 6.1.1.4'
N N 0.031 0.018 'International Tables Vol C Tables 4.2.6.8 and 6.1.1.4'
O O 0.049 0.032 'International Tables Vol C Tables 4.2.6.8 and 6.1.1.4'

loop_
_geom_angle_atom_site_label_1
_geom_angle_atom_site_label_2
_geom_angle_atom_site_label_3
_geom_angle
O1 Cu1 O2 85.12(7)
O1 Cu1 N2 173.19(9)
O2 Cu1 N2 94.96(8)
O1 Cu1 N1 96.19(8)
O2 Cu1 N1 177.20(9)
N2 Cu1 N1 83.45(8)
C7 N1 C11 119.4(2)
C7 N1 Cu1 129.46(17)
C11 N1 Cu1 110.57(16)
C2 O2 Cu1 111.93(16)
N2 C12 C13 122.6(2)
N2 C12 C11 116.6(2)
C13 C12 C11 120.8(2)
C1 O1 Cu1 112.30(17)
N1 C11 C10 122.7(2)
N1 C11 C12 116.9(2)
C10 C11 C12 120.3(2)
O3 C4 C3 125.0(3)
O3 C4 C5 117.2(2)
C3 C4 C5 117.8(2)
C14 C13 C12 117.1(2)
C14 C13 C18 125.5(3)
C12 C13 C18 117.5(3)
C16 N2 C12 118.9(2)
C16 N2 Cu1 129.76(16)
C12 N2 Cu1 111.07(17)
O1 C1 C6 125.2(2)
O1 C1 C2 115.1(2)
C6 C1 C2 119.7(2)
C11 C10 C9 116.9(3)
C11 C10 C17 117.9(3)
C9 C10 C17 125.2(2)
C2 C3 C4 122.2(2)
C2 C3 Cl1 118.7(2)
C4 C3 Cl1 118.82(18)
O4 C5 C6 124.9(3)
O4 C5 C4 118.0(2)
C6 C5 C4 117.1(2)
C18 C17 C10 122.0(2)
C18 C17 H17 119
C10 C17 H17 119
C9 C8 C7 120.0(3)
C9 C8 H8 120
C7 C8 H8 120
O2 C2 C3 124.5(2)
O2 C2 C1 115.5(2)
C3 C2 C1 120.1(2)
C15 C14 C13 119.7(3)
C15 C14 H14 120.2
C13 C14 H14 120.2
C17 C18 C13 121.3(3)
C17 C18 H18 119.3
C13 C18 H18 119.3
C1 C6 C5 122.8(2)
C1 C6 Cl2 119.63(19)
C5 C6 Cl2 117.5(2)
C14 C15 C16 119.8(3)
C14 C15 H15 120.1
C16 C15 H15 120.1
N2 C16 C15 121.8(2)
N2 C16 H16 119.1
C15 C16 H16 119.1
N1 C7 C8 121.0(2)
N1 C7 H7 119.5
C8 C7 H7 119.5
C8 C9 C10 119.8(2)
C8 C9 H9 120.1
C10 C9 H9 120.1

loop_
_geom_bond_atom_site_label_1
_geom_bond_atom_site_label_2
_geom_bond_distance
Cu1 O1 1.924(2)
Cu1 O2 1.9307(15)
Cu1 N2 1.991(2)
Cu1 N1 1.9925(19)
Cl1 C3 1.743(3)
Cl2 C6 1.734(3)
N1 C7 1.316(3)
N1 C11 1.359(3)
O2 C2 1.284(3)
C12 N2 1.359(3)
C12 C13 1.409(3)
C12 C11 1.426(4)
O1 C1 1.286(3)
C11 C10 1.398(3)
C4 O3 1.234(3)
C4 C3 1.414(4)
C4 C5 1.563(4)
C13 C14 1.401(4)
C13 C18 1.442(4)
N2 C16 1.324(3)
C1 C6 1.364(4)
C1 C2 1.509(3)
C10 C9 1.400(4)
C10 C17 1.439(4)
C3 C2 1.378(3)
C5 O4 1.215(3)
C5 C6 1.431(3)
C17 C18 1.341(4)
C17 H17 0.93
C8 C9 1.359(4)
C8 C7 1.409(4)
C8 H8 0.93
C14 C15 1.367(4)
C14 H14 0.93
C18 H18 0.93
C15 C16 1.403(4)
C15 H15 0.93
C16 H16 0.93
C7 H7 0.93
C9 H9 0.93

loop_
_geom_torsion_atom_site_label_1
_geom_torsion_atom_site_label_2
_geom_torsion_atom_site_label_3
_geom_torsion_atom_site_label_4
_geom_torsion
O1 Cu1 N1 C7 5.4(2)
O2 Cu1 N1 C7 123.2(17)
N2 Cu1 N1 C7 178.5(2)
O1 Cu1 N1 C11 176.19(16)
O2 Cu1 N1 C11 -66.0(17)
N2 Cu1 N1 C11 -10.65(16)
O1 Cu1 O2 C2 1.12(19)
N2 Cu1 O2 C2 -172.04(19)
N1 Cu1 O2 C2 -117.0(17)
O2 Cu1 O1 C1 0.40(19)
N2 Cu1 O1 C1 91.4(7)
N1 Cu1 O1 C1 177.91(18)
C7 N1 C11 C10 3.2(4)
Cu1 N1 C11 C10 -168.6(2)
C7 N1 C11 C12 -177.2(2)
Cu1 N1 C11 C12 10.9(3)
N2 C12 C11 N1 -3.9(3)
C13 C12 C11 N1 177.4(2)
N2 C12 C11 C10 175.7(2)
C13 C12 C11 C10 -3.1(4)
N2 C12 C13 C14 3.8(4)
C11 C12 C13 C14 -177.5(2)
N2 C12 C13 C18 -175.3(2)
C11 C12 C13 C18 3.4(4)
C13 C12 N2 C16 -1.7(4)
C11 C12 N2 C16 179.6(2)
C13 C12 N2 Cu1 173.44(18)
C11 C12 N2 Cu1 -5.3(3)
O1 Cu1 N2 C16 -89.5(7)
O2 Cu1 N2 C16 0.9(2)
N1 Cu1 N2 C16 -176.8(2)
O1 Cu1 N2 C12 96.0(6)
O2 Cu1 N2 C12 -173.60(18)
N1 Cu1 N2 C12 8.71(17)
Cu1 O1 C1 C6 178.3(2)
Cu1 O1 C1 C2 -1.6(3)
N1 C11 C10 C9 -0.7(4)
C12 C11 C10 C9 179.8(2)
N1 C11 C10 C17 179.3(2)
C12 C11 C10 C17 -0.2(4)
O3 C4 C3 C2 -172.3(3)
C5 C4 C3 C2 6.3(4)
O3 C4 C3 Cl1 2.6(4)
C5 C4 C3 Cl1 -178.79(17)
O3 C4 C5 O4 -3.7(4)
C3 C4 C5 O4 177.6(2)
O3 C4 C5 C6 175.0(2)
C3 C4 C5 C6 -3.8(3)
C11 C10 C17 C18 3.2(4)
C9 C10 C17 C18 -176.8(3)
Cu1 O2 C2 C3 177.5(2)
Cu1 O2 C2 C1 -2.2(3)
C4 C3 C2 O2 174.3(2)
Cl1 C3 C2 O2 -0.6(4)
C4 C3 C2 C1 -6.0(4)
Cl1 C3 C2 C1 179.12(17)
O1 C1 C2 O2 2.7(3)
C6 C1 C2 O2 -177.3(2)
O1 C1 C2 C3 -177.0(3)
C6 C1 C2 C3 3.0(4)
C12 C13 C14 C15 -3.7(4)
C18 C13 C14 C15 175.2(3)
C10 C17 C18 C13 -2.9(4)
C14 C13 C18 C17 -179.4(3)
C12 C13 C18 C17 -0.5(4)
O1 C1 C6 C5 179.4(3)
C2 C1 C6 C5 -0.6(4)
O1 C1 C6 Cl2 -0.2(4)
C2 C1 C6 Cl2 179.80(17)
O4 C5 C6 C1 179.6(3)
C4 C5 C6 C1 1.1(4)
O4 C5 C6 Cl2 -0.8(4)
C4 C5 C6 Cl2 -179.35(17)
C13 C14 C15 C16 1.8(4)
C12 N2 C16 C15 -0.5(4)
Cu1 N2 C16 C15 -174.6(2)
C14 C15 C16 N2 0.4(4)
C11 N1 C7 C8 -2.6(4)
Cu1 N1 C7 C8 167.5(2)
C9 C8 C7 N1 -0.6(5)
C7 C8 C9 C10 3.1(4)
C11 C10 C9 C8 -2.5(4)
C17 C10 C9 C8 177.5(3)
